data_1520918
loop_
_publ_author_name
'Burns, P.C.'
'Hill, F.C.'

_publ_section_title
;
 Implications of the synthesis and structure of the Sr analogue of curite
;
_journal_name_full 'Canadian Mineralogist'
_journal_page_first 175
_journal_page_last 181
_journal_volume 38
_journal_year 2000
_chemical_formula_sum 'H10.36 O32 Sr2.82 U8'
_chemical_name_systematic 'Sr2.82 ((U O2)4 O3.82 (O H)3.18)2 (H2 O)2'
_space_group_IT_number 62
_symmetry_space_group_name_Hall '-P 2c 2n'
_symmetry_space_group_name_H-M 'P n a m'
_cell_angle_alpha 90
_cell_angle_beta 90
_cell_angle_gamma 90
_cell_formula_units_Z 2
_cell_length_a 12.3143
_cell_length_b 12.9609
_cell_length_c 8.4053
_cell_volume 1341.523
_citation_journal_id_ASTM CAMIA6
_cod_data_source_file Burns_CAMIA6_2000_974.cif
_cod_data_source_block H10.36O32Sr2.82U8
_cod_original_sg_symbol_Hall '-P 2ac 2n (-x,z,y)'
_cod_database_code 1520918

loop_
_symmetry_equiv_pos_as_xyz
x,y,z
-x+1/2,y+1/2,-z
x+1/2,-y+1/2,-z+1/2
-x,-y,z+1/2
-x,-y,-z
x-1/2,-y-1/2,z
-x-1/2,y-1/2,z-1/2
x,y,-z-1/2

loop_
_atom_site_label
_atom_site_type_symbol
_atom_site_fract_x
_atom_site_fract_y
_atom_site_fract_z
_atom_site_occupancy
_atom_site_U_iso_or_equiv
U3 U+6 0.30511 0.28911 0.98792 1 0.0
O10 O-2 0.15 0.911 0.25 1 0.0
Sr2 Sr+2 0.0161 0.3649 0.75 0.53 0.0
O2 O-2 0.17 0.3445 -0.032 1 0.0
O11 O-2 0.429 0.638 0.25 1 0.0
O9 O-2 0.196 0.713 0.25 1 0.0
O5 O-2 0.07 0.122 0.25 1 0.0
O7 O-2 0.355 0.039 0.25 1 0.0
U1 U+6 0.21316 0.08052 0.25 1 0.0
O8 O-2 0.173 0.497 0.25 1 0.0
U2 U+6 0.19875 0.06928 0.75 1 0.0
O12 O-2 0.378 0.4418 0.079 1 0.0
O3 O-2 0 0.5 0 1 0.0
Sr1 Sr+2 0.0544 0.3363 0.25 0.88 0.0
O4 O-2 0.059 0.7351 -0.016 1 0.0
O6 O-2 0.259 0.254 0.25 1 0.0
O1 O-2 0.2318 0.1266 0.004 1 0.0
